data_1545517
loop_
_publ_author_name
'Martinez-Cuezva, Alberto'
'Saura-Sanmartin, Adrian'
'Nicolas-Garcia, Tomas'
'Navarro, Cristian'
'Orenes, Raul-Angel'
'Alajarin, Mateo'
'Berna, Jose'

_publ_section_title
;
 Photoswitchable interlocked thiodiglycolamide as a cocatalyst of a
 chalcogeno-Baylis--Hillman reaction
;
_journal_issue 5
_journal_name_full 'Chem. Sci.'
_journal_page_first 3775
_journal_paper_doi 10.1039/C7SC00724H
_journal_volume 8
_journal_year 2017
_chemical_formula_sum 'C66 H62 N7 O7 S'
_chemical_formula_weight 1097.29
_chemical_name_systematic
; 
 ? 
;
_space_group_IT_number 2
_symmetry_cell_setting triclinic
_symmetry_space_group_name_Hall '-P 1'
_symmetry_space_group_name_H-M 'P -1'
_atom_sites_solution_hydrogens geom
_atom_sites_solution_primary direct
_atom_sites_solution_secondary difmap
_audit_creation_method SHELXL-97
_audit_update_record
;
2017-02-13 deposited with the CCDC.
2017-03-07 downloaded from the CCDC.
;
_cell_angle_alpha 117.240(3)
_cell_angle_beta 90.580(3)
_cell_angle_gamma 92.649(3)
_cell_formula_units_Z 2
_cell_length_a 10.2417(8)
_cell_length_b 17.4702(14)
_cell_length_c 18.1698(15)
_cell_measurement_reflns_used 9042
_cell_measurement_temperature 100(2)
_cell_measurement_theta_max 66.77
_cell_measurement_theta_min 2.90
_cell_volume 2885.6(4)
_computing_cell_refinement 'SAINT V8.27B (Bruker AXS Inc., 2011)'
_computing_data_collection 'APEX 2013.2 (Bruker AXS Inc.)'
_computing_data_reduction 'SAINT V8.27B (Bruker AXS Inc., 2011)'
_computing_molecular_graphics 'Bruker SHELXTL'
_computing_publication_material 'Bruker SHELXTL'
_computing_structure_refinement 'SHELXL (Sheldrick, 2008)'
_computing_structure_solution 'SHELXS (Sheldrick, 2008)'
_diffrn_ambient_temperature 100(2)
_diffrn_detector_area_resol_mean 10.4167
_diffrn_measured_fraction_theta_full 0.975
_diffrn_measured_fraction_theta_max 0.975
_diffrn_measurement_device_type 'Bruker D8 QUEST'
_diffrn_measurement_method 'omega + phi scans'
_diffrn_radiation_monochromator multilayer
_diffrn_radiation_source 'high brilliance microfocus sealed tube'
_diffrn_radiation_type CuK\a
_diffrn_radiation_wavelength 1.54178
_diffrn_reflns_av_R_equivalents 0.0363
_diffrn_reflns_av_sigmaI/netI 0.0177
_diffrn_reflns_limit_h_max 12
_diffrn_reflns_limit_h_min -12
_diffrn_reflns_limit_k_max 20
_diffrn_reflns_limit_k_min -20
_diffrn_reflns_limit_l_max 21
_diffrn_reflns_limit_l_min -21
_diffrn_reflns_number 88755
_diffrn_reflns_theta_full 66.67
_diffrn_reflns_theta_max 66.67
_diffrn_reflns_theta_min 2.74
_exptl_absorpt_coefficient_mu 0.990
_exptl_absorpt_correction_T_max 0.9615
_exptl_absorpt_correction_T_min 0.8116
_exptl_absorpt_correction_type multi-scan
_exptl_absorpt_process_details SADABS
_exptl_crystal_colour colourless
_exptl_crystal_density_diffrn 1.263
_exptl_crystal_density_method 'not measured'
_exptl_crystal_description prism
_exptl_crystal_F_000 1158
_exptl_crystal_size_max 0.22
_exptl_crystal_size_mid 0.17
_exptl_crystal_size_min 0.04
_refine_diff_density_max 0.565
_refine_diff_density_min -0.299
_refine_diff_density_rms 0.060
_refine_ls_extinction_method none
_refine_ls_goodness_of_fit_ref 1.175
_refine_ls_hydrogen_treatment mixed
_refine_ls_matrix_type full
_refine_ls_number_parameters 735
_refine_ls_number_reflns 9949
_refine_ls_number_restraints 3
_refine_ls_restrained_S_all 1.175
_refine_ls_R_factor_all 0.0497
_refine_ls_R_factor_gt 0.0446
_refine_ls_shift/su_max 0.042
_refine_ls_shift/su_mean 0.001
_refine_ls_structure_factor_coef Fsqd
_refine_ls_weighting_details 'calc w=1/[\s^2^(Fo^2^)+(0.0539P)^2^+3.7884P] where P=(Fo^2^+2Fc^2^)/3'
_refine_ls_weighting_scheme calc
_refine_ls_wR_factor_gt 0.1443
_refine_ls_wR_factor_ref 0.1477
_reflns_number_gt 8893
_reflns_number_total 9949
_reflns_threshold_expression >2sigma(I)
_cod_data_source_file c7sc00724h2.cif
_cod_data_source_block cnv0089c_0msp
_cod_depositor_comments
;
The following automatic conversions were performed:

'_symmetry_cell_setting' value 'Triclinic' changed to 'triclinic'
according to
/home/data/users/saulius/crontab/automatic-downloads/rss-feeds/RSC/lib/dictionaries/cif_core.dic
dictionary named 'cif_core.dic' version 2.4.2 from 2011-04-26.

Automatic conversion script
Id: cif_fix_values 4973 2017-02-22 13:04:09Z antanas 

 Adding full bibliography for 1545517.cif.
;
_cod_original_sg_symbol_H-M P-1
_cod_database_code 1545517

loop_
_symmetry_equiv_pos_as_xyz
'x, y, z'
'-x, -y, -z'

loop_
_atom_site_label
_atom_site_type_symbol
_atom_site_fract_x
_atom_site_fract_y
_atom_site_fract_z
_atom_site_U_iso_or_equiv
_atom_site_adp_type
_atom_site_occupancy
_atom_site_symmetry_multiplicity
_atom_site_calc_flag
_atom_site_refinement_flags
_atom_site_disorder_assembly
_atom_site_disorder_group
N1 N 0.35668(19) 0.36552(13) 0.19217(12) 0.0235(4) Uani 1 1 d . . .
H01 H 0.4252 0.3344 0.1737 0.028 Uiso 1 1 calc R . .
N2 N 0.5531(2) 0.11544(13) -0.05202(12) 0.0269(5) Uani 1 1 d . . .
H02 H 0.5630 0.1576 -0.0012 0.032 Uiso 1 1 calc R . .
N3 N 0.85133(19) 0.38033(12) 0.48222(12) 0.0221(4) Uani 1 1 d . . .
H03 H 0.8334 0.3301 0.4388 0.026 Uiso 1 1 calc R . .
N4 N 1.10738(19) 0.19884(13) 0.21198(12) 0.0232(4) Uani 1 1 d . . .
H04 H 1.0594 0.2438 0.2357 0.028 Uiso 1 1 calc R . .
O1 O 0.16634(16) 0.40842(11) 0.16341(10) 0.0266(4) Uani 1 1 d . . .
O2 O 0.44167(17) 0.06357(11) -0.17509(10) 0.0272(4) Uani 1 1 d . . .
O3 O 1.00664(16) 0.46913(10) 0.57612(10) 0.0243(4) Uani 1 1 d . . .
O4 O 1.22494(18) 0.10150(11) 0.22995(11) 0.0298(4) Uani 1 1 d . . .
C1 C 0.2872(2) 0.31506(15) 0.04861(14) 0.0206(5) Uani 1 1 d . . .
C2 C 0.2348(2) 0.34357(16) -0.00495(15) 0.0242(5) Uani 1 1 d . . .
H2 H 0.1824 0.3921 0.0160 0.029 Uiso 1 1 calc R . .
C3 C 0.2591(2) 0.30132(16) -0.08871(15) 0.0259(5) Uani 1 1 d . . .
H3 H 0.2249 0.3217 -0.1249 0.031 Uiso 1 1 calc R . .
C4 C 0.3333(2) 0.22932(16) -0.11981(14) 0.0247(5) Uani 1 1 d . . .
H4 H 0.3502 0.2008 -0.1772 0.030 Uiso 1 1 calc R . .
C5 C 0.3830(2) 0.19871(15) -0.06729(14) 0.0211(5) Uani 1 1 d . . .
C6 C 0.3593(2) 0.24180(15) 0.01708(14) 0.0194(5) Uani 1 1 d . . .
H6 H 0.3925 0.2210 0.0532 0.023 Uiso 1 1 calc R . .
C7 C 0.4614(2) 0.12004(15) -0.10260(14) 0.0220(5) Uani 1 1 d . . .
C8 C 0.6378(3) 0.04268(17) -0.07838(16) 0.0318(6) Uani 1 1 d . . .
H8A H 0.6569 0.0212 -0.1377 0.038 Uiso 1 1 calc R . .
H8B H 0.5927 -0.0049 -0.0716 0.038 Uiso 1 1 calc R . .
C9 C 0.2649(2) 0.36599(15) 0.13915(14) 0.0209(5) Uani 1 1 d . . .
C10 C 0.3411(3) 0.4178(2) 0.28143(15) 0.0349(7) Uani 1 1 d . . .
H10A H 0.2599 0.3968 0.2972 0.042 Uiso 1 1 calc R . .
H10B H 0.3299 0.4781 0.2929 0.042 Uiso 1 1 calc R . .
C11 C 0.7640(2) 0.07114(15) -0.02693(15) 0.0258(5) Uani 1 1 d . . .
C12 C 0.7792(3) 0.05904(16) 0.04290(15) 0.0274(5) Uani 1 1 d . . .
H12 H 0.7106 0.0306 0.0575 0.033 Uiso 1 1 calc R . .
C13 C 0.8933(2) 0.08792(16) 0.09174(15) 0.0252(5) Uani 1 1 d . . .
H13 H 0.9021 0.0788 0.1392 0.030 Uiso 1 1 calc R . .
C14 C 0.9949(2) 0.12999(14) 0.07210(14) 0.0217(5) Uani 1 1 d . . .
C15 C 0.9793(3) 0.14174(16) 0.00199(15) 0.0273(5) Uani 1 1 d . . .
H15 H 1.0477 0.1704 -0.0125 0.033 Uiso 1 1 calc R . .
C16 C 0.8658(3) 0.11242(17) -0.04710(15) 0.0291(6) Uani 1 1 d . . .
H16 H 0.8576 0.1207 -0.0951 0.035 Uiso 1 1 calc R . .
C17 C 1.1223(2) 0.15875(17) 0.12236(14) 0.0260(5) Uani 1 1 d . . .
H17A H 1.1758 0.1081 0.1061 0.031 Uiso 1 1 calc R . .
H17B H 1.1708 0.2004 0.1083 0.031 Uiso 1 1 calc R . .
C18 C 1.1662(2) 0.16800(14) 0.25912(14) 0.0205(5) Uani 1 1 d . . .
C19 C 0.9726(2) 0.40021(14) 0.51535(13) 0.0184(5) Uani 1 1 d . . .
C20 C 0.7475(2) 0.44044(17) 0.51664(15) 0.0280(6) Uani 1 1 d . . .
H20A H 0.7864 0.5003 0.5423 0.034 Uiso 1 1 calc R . .
H20B H 0.7046 0.4308 0.5605 0.034 Uiso 1 1 calc R . .
C21 C 0.4532(2) 0.41670(15) 0.33536(14) 0.0226(5) Uani 1 1 d . . .
C22 C 0.5740(2) 0.45897(15) 0.34042(15) 0.0237(5) Uani 1 1 d . . .
H22 H 0.5907 0.4842 0.3047 0.028 Uiso 1 1 calc R . .
C23 C 0.6703(2) 0.46453(15) 0.39708(15) 0.0225(5) Uani 1 1 d . . .
H23 H 0.7531 0.4924 0.3991 0.027 Uiso 1 1 calc R . .
C24 C 0.6464(2) 0.42956(14) 0.45111(14) 0.0202(5) Uani 1 1 d . . .
C25 C 0.5267(2) 0.38637(15) 0.44528(14) 0.0212(5) Uani 1 1 d . . .
H25 H 0.5099 0.3612 0.4811 0.025 Uiso 1 1 calc R . .
C26 C 0.4316(2) 0.37961(15) 0.38761(14) 0.0223(5) Uani 1 1 d . . .
H26 H 0.3505 0.3491 0.3838 0.027 Uiso 1 1 calc R . .
C31 C 1.0696(2) 0.33283(14) 0.47371(14) 0.0185(5) Uani 1 1 d . . .
C32 C 1.0659(2) 0.28219(14) 0.38818(14) 0.0181(5) Uani 1 1 d . . .
H32 H 1.0006 0.2897 0.3549 0.022 Uiso 1 1 calc R . .
C33 C 1.1577(2) 0.22055(14) 0.35116(14) 0.0189(5) Uani 1 1 d . . .
C34 C 1.2500(2) 0.20794(15) 0.40125(15) 0.0220(5) Uani 1 1 d . . .
H34 H 1.3099 0.1639 0.3768 0.026 Uiso 1 1 calc R . .
C35 C 1.2547(2) 0.25918(16) 0.48621(15) 0.0236(5) Uani 1 1 d . . .
H35 H 1.3185 0.2508 0.5197 0.028 Uiso 1 1 calc R . .
C36 C 1.1663(2) 0.32274(15) 0.52241(14) 0.0214(5) Uani 1 1 d . . .
H36 H 1.1718 0.3594 0.5804 0.026 Uiso 1 1 calc R . .
S1 S 0.55882(6) 0.16746(4) 0.21624(4) 0.02311(15) Uani 1 1 d . . .
N5 N 0.79089(19) 0.32482(12) 0.16949(12) 0.0212(4) Uani 1 1 d . . .
H05 H 0.8513 0.3430 0.2095 0.025 Uiso 1 1 calc R . .
N6 N 0.7591(2) 0.06184(13) 0.27863(12) 0.0240(4) Uani 1 1 d . . .
H06 H 0.7062 0.0235 0.2393 0.029 Uiso 1 1 calc R . .
O5 O 0.59425(16) 0.25579(10) 0.12046(10) 0.0228(4) Uani 1 1 d . . .
O6 O 0.78329(18) 0.19743(11) 0.38303(11) 0.0326(4) Uani 1 1 d . . .
C41 C 0.6899(2) 0.24899(15) 0.23844(14) 0.0209(5) Uani 1 1 d . . .
H41A H 0.6779 0.2990 0.2930 0.025 Uiso 1 1 calc R . .
H41B H 0.7751 0.2252 0.2403 0.025 Uiso 1 1 calc R . .
C42 C 0.6882(2) 0.27712(14) 0.17123(14) 0.0189(5) Uani 1 1 d . . .
C43 C 0.8055(2) 0.34772(15) 0.10220(15) 0.0239(5) Uani 1 1 d . . .
H43A H 0.7814 0.2963 0.0491 0.029 Uiso 1 1 calc R . .
H43B H 0.8985 0.3646 0.1003 0.029 Uiso 1 1 calc R . .
C44 C 0.7215(2) 0.42175(15) 0.11052(15) 0.0224(5) Uani 1 1 d . . .
H44 H 0.6310 0.4079 0.1228 0.027 Uiso 1 1 calc R . .
C45 C 0.5766(2) 0.15354(15) 0.30873(15) 0.0245(5) Uani 1 1 d . . .
H45A H 0.5465 0.2053 0.3566 0.029 Uiso 1 1 calc R . .
H45B H 0.5194 0.1035 0.3023 0.029 Uiso 1 1 calc R . .
C46 C 0.7157(2) 0.13955(15) 0.32702(14) 0.0221(5) Uani 1 1 d . . .
C47 C 0.8898(2) 0.03778(16) 0.28808(16) 0.0252(5) Uani 1 1 d . . .
H47A H 0.9274 0.0786 0.3435 0.030 Uiso 1 1 calc R . .
H47B H 0.9463 0.0420 0.2460 0.030 Uiso 1 1 calc R . .
C48 C 0.8884(2) -0.05447(15) 0.27821(14) 0.0229(5) Uani 1 1 d . . .
H48 H 0.8369 -0.0920 0.2258 0.028 Uiso 1 1 calc R . .
C51 C 0.7134(2) 0.42217(15) 0.02683(15) 0.0235(5) Uani 1 1 d . . .
C52 C 0.5959(3) 0.40078(19) -0.01812(18) 0.0337(6) Uani 1 1 d . . .
H52 H 0.5197 0.3876 0.0042 0.040 Uiso 1 1 calc R . .
C53 C 0.5880(3) 0.3984(2) -0.09544(19) 0.0402(7) Uani 1 1 d . . .
H53 H 0.5065 0.3833 -0.1255 0.048 Uiso 1 1 calc R . .
C54 C 0.6963(3) 0.41751(17) -0.12906(16) 0.0341(6) Uani 1 1 d . . .
H54 H 0.6902 0.4166 -0.1816 0.041 Uiso 1 1 calc R . .
C55 C 0.8145(3) 0.43806(17) -0.08508(16) 0.0351(6) Uani 1 1 d . . .
H55 H 0.8904 0.4508 -0.1080 0.042 Uiso 1 1 calc R . .
C56 C 0.8235(3) 0.44031(17) -0.00789(16) 0.0298(6) Uani 1 1 d . . .
H56 H 0.9056 0.4543 0.0215 0.036 Uiso 1 1 calc R . .
C61 C 0.7644(2) 0.51077(15) 0.17885(14) 0.0239(5) Uani 1 1 d . . .
C62 C 0.8945(3) 0.53846(17) 0.20218(15) 0.0294(6) Uani 1 1 d . . .
H62 H 0.9609 0.4987 0.1796 0.035 Uiso 1 1 calc R . .
C63 C 0.9284(3) 0.62375(18) 0.25827(17) 0.0389(7) Uani 1 1 d . . .
H63 H 1.0179 0.6420 0.2730 0.047 Uiso 1 1 calc R . .
C64 C 0.8327(4) 0.68216(18) 0.29275(17) 0.0446(8) Uani 1 1 d . . .
H64 H 0.8564 0.7407 0.3299 0.053 Uiso 1 1 calc R . .
C65 C 0.7025(4) 0.65493(18) 0.27287(16) 0.0411(8) Uani 1 1 d . . .
H65 H 0.6362 0.6942 0.2978 0.049 Uiso 1 1 calc R . .
C66 C 0.6689(3) 0.57002(17) 0.21647(16) 0.0309(6) Uani 1 1 d . . .
H66 H 0.5792 0.5517 0.2031 0.037 Uiso 1 1 calc R . .
C71 C 0.8165(2) -0.06217(15) 0.34828(15) 0.0234(5) Uani 1 1 d . . .
C72 C 0.6802(3) -0.06727(16) 0.34738(15) 0.0272(5) Uani 1 1 d . . .
H72 H 0.6323 -0.0664 0.3028 0.033 Uiso 1 1 calc R . .
C73 C 0.6134(3) -0.07362(18) 0.41075(17) 0.0338(6) Uani 1 1 d . . .
H73 H 0.5205 -0.0768 0.4093 0.041 Uiso 1 1 calc R . .
C74 C 0.6823(3) -0.07525(18) 0.47604(17) 0.0365(6) Uani 1 1 d . . .
H74 H 0.6369 -0.0793 0.5196 0.044 Uiso 1 1 calc R . .
C75 C 0.8170(3) -0.07094(18) 0.47740(17) 0.0353(6) Uani 1 1 d . . .
H75 H 0.8645 -0.0726 0.5218 0.042 Uiso 1 1 calc R . .
C76 C 0.8839(3) -0.06416(16) 0.41421(16) 0.0289(6) Uani 1 1 d . . .
H76 H 0.9768 -0.0608 0.4161 0.035 Uiso 1 1 calc R . .
C81 C 1.0255(2) -0.08771(16) 0.26674(15) 0.0247(5) Uani 1 1 d . . .
C82 C 1.0393(3) -0.17610(18) 0.22666(19) 0.0371(6) Uani 1 1 d . . .
H82 H 0.9636 -0.2144 0.2085 0.045 Uiso 1 1 calc R . .
C83 C 1.1625(3) -0.20932(19) 0.2128(2) 0.0472(8) Uani 1 1 d . . .
H83 H 1.1701 -0.2700 0.1848 0.057 Uiso 1 1 calc R . .
C84 C 1.2735(3) -0.1552(2) 0.23909(19) 0.0409(7) Uani 1 1 d . . .
H84 H 1.3575 -0.1781 0.2298 0.049 Uiso 1 1 calc R . .
C85 C 1.2616(3) -0.06740(18) 0.27900(17) 0.0323(6) Uani 1 1 d . . .
H85 H 1.3378 -0.0295 0.2969 0.039 Uiso 1 1 calc R . .
C86 C 1.1385(2) -0.03381(16) 0.29322(15) 0.0261(5) Uani 1 1 d . . .
H86 H 1.1317 0.0269 0.3215 0.031 Uiso 1 1 calc R . .
O7 O 0.98500(16) 0.61683(10) 0.72352(10) 0.0228(4) Uani 1 1 d D . .
H98 H 0.938(2) 0.6009(16) 0.7516(14) 0.034 Uiso 1 1 d D . .
H99 H 0.991(3) 0.5726(12) 0.6786(10) 0.034 Uiso 1 1 d D . .
C91 C 0.7954(5) 0.1804(3) 0.5576(3) 0.0760(13) Uani 1 1 d . . .
N7 N 0.6413(9) 0.3130(6) 0.6291(6) 0.097(3) Uiso 0.573(13) 1 d P A 1
C90 C 0.7082(8) 0.2562(7) 0.5986(7) 0.064(2) Uiso 0.573(13) 1 d P A 1
N7' N 0.5930(11) 0.2699(8) 0.5814(8) 0.088(4) Uiso 0.427(13) 1 d P A 2
C90' C 0.6786(12) 0.2229(8) 0.5646(8) 0.063(3) Uiso 0.427(13) 1 d P A 2

loop_
_atom_site_aniso_label
_atom_site_aniso_U_11
_atom_site_aniso_U_22
_atom_site_aniso_U_33
_atom_site_aniso_U_23
_atom_site_aniso_U_13
_atom_site_aniso_U_12
N1 0.0199(10) 0.0281(11) 0.0169(10) 0.0047(8) 0.0017(8) 0.0078(8)
N2 0.0259(11) 0.0245(11) 0.0183(10) -0.0009(8) -0.0035(8) 0.0062(9)
N3 0.0195(10) 0.0189(10) 0.0189(10) 0.0006(8) -0.0008(8) 0.0051(8)
N4 0.0226(11) 0.0223(10) 0.0187(10) 0.0036(8) 0.0028(8) 0.0059(8)
O1 0.0232(9) 0.0348(10) 0.0217(8) 0.0118(7) 0.0051(7) 0.0118(8)
O2 0.0275(9) 0.0254(9) 0.0184(8) 0.0012(7) -0.0029(7) 0.0014(7)
O3 0.0229(9) 0.0220(8) 0.0191(8) 0.0020(7) -0.0017(7) 0.0010(7)
O4 0.0376(10) 0.0216(9) 0.0286(9) 0.0092(7) 0.0114(8) 0.0103(8)
C1 0.0170(12) 0.0234(12) 0.0195(11) 0.0082(10) 0.0010(9) -0.0004(9)
C2 0.0226(13) 0.0250(12) 0.0237(12) 0.0101(10) -0.0003(10) 0.0032(10)
C3 0.0281(13) 0.0280(13) 0.0219(12) 0.0121(10) -0.0035(10) -0.0002(11)
C4 0.0270(13) 0.0259(12) 0.0168(11) 0.0063(10) 0.0006(10) -0.0012(10)
C5 0.0165(12) 0.0218(12) 0.0193(11) 0.0050(9) -0.0031(9) -0.0040(9)
C6 0.0142(11) 0.0227(11) 0.0195(11) 0.0085(10) -0.0018(9) -0.0017(9)
C7 0.0189(12) 0.0231(12) 0.0181(11) 0.0046(10) -0.0005(9) -0.0023(10)
C8 0.0293(14) 0.0266(13) 0.0263(13) 0.0001(11) -0.0033(11) 0.0097(11)
C9 0.0186(12) 0.0223(12) 0.0212(12) 0.0096(10) 0.0006(9) 0.0012(10)
C10 0.0288(14) 0.0477(17) 0.0179(12) 0.0048(12) 0.0007(10) 0.0175(13)
C11 0.0277(13) 0.0203(12) 0.0205(12) 0.0009(10) 0.0012(10) 0.0091(10)
C12 0.0263(14) 0.0258(13) 0.0253(13) 0.0074(10) 0.0047(10) 0.0021(10)
C13 0.0284(13) 0.0260(12) 0.0200(12) 0.0094(10) 0.0010(10) 0.0017(10)
C14 0.0239(12) 0.0177(11) 0.0180(11) 0.0031(9) 0.0034(9) 0.0060(9)
C15 0.0294(14) 0.0277(13) 0.0242(12) 0.0112(11) 0.0053(10) 0.0028(11)
C16 0.0351(15) 0.0310(13) 0.0210(12) 0.0112(11) 0.0006(11) 0.0082(11)
C17 0.0238(13) 0.0292(13) 0.0188(12) 0.0054(10) 0.0041(10) 0.0031(10)
C18 0.0162(11) 0.0180(11) 0.0240(12) 0.0069(10) 0.0040(9) -0.0017(9)
C19 0.0205(12) 0.0190(11) 0.0152(11) 0.0073(9) 0.0004(9) 0.0004(9)
C20 0.0238(13) 0.0284(13) 0.0208(12) 0.0011(10) -0.0016(10) 0.0105(11)
C21 0.0218(12) 0.0229(12) 0.0153(11) 0.0013(9) 0.0017(9) 0.0087(10)
C22 0.0270(13) 0.0227(12) 0.0219(12) 0.0100(10) 0.0068(10) 0.0056(10)
C23 0.0162(12) 0.0184(11) 0.0263(12) 0.0046(10) 0.0039(9) -0.0003(9)
C24 0.0185(12) 0.0168(11) 0.0175(11) 0.0007(9) 0.0023(9) 0.0065(9)
C25 0.0227(12) 0.0184(11) 0.0217(11) 0.0081(9) 0.0049(9) 0.0048(9)
C26 0.0165(12) 0.0180(11) 0.0251(12) 0.0035(10) 0.0031(9) 0.0003(9)
C31 0.0166(11) 0.0171(11) 0.0210(11) 0.0084(9) 0.0002(9) -0.0018(9)
C32 0.0159(11) 0.0182(11) 0.0192(11) 0.0079(9) -0.0006(9) -0.0009(9)
C33 0.0161(11) 0.0168(11) 0.0224(12) 0.0081(9) 0.0023(9) -0.0022(9)
C34 0.0167(12) 0.0209(11) 0.0302(13) 0.0131(10) 0.0034(10) 0.0025(9)
C35 0.0198(12) 0.0275(12) 0.0276(12) 0.0163(11) -0.0025(10) 0.0010(10)
C36 0.0211(12) 0.0224(12) 0.0205(11) 0.0098(10) -0.0008(9) -0.0010(10)
S1 0.0201(3) 0.0206(3) 0.0264(3) 0.0094(2) -0.0028(2) -0.0033(2)
N5 0.0206(10) 0.0203(10) 0.0219(10) 0.0092(8) -0.0032(8) -0.0009(8)
N6 0.0247(11) 0.0204(10) 0.0239(10) 0.0077(8) -0.0034(8) 0.0012(8)
O5 0.0203(9) 0.0224(8) 0.0215(8) 0.0069(7) -0.0033(7) -0.0004(7)
O6 0.0330(10) 0.0217(9) 0.0347(10) 0.0063(8) -0.0054(8) -0.0037(8)
C41 0.0185(12) 0.0184(11) 0.0226(12) 0.0071(9) -0.0029(9) -0.0021(9)
C42 0.0167(12) 0.0132(10) 0.0206(11) 0.0024(9) -0.0002(9) 0.0025(9)
C43 0.0255(13) 0.0221(12) 0.0242(12) 0.0106(10) 0.0032(10) 0.0024(10)
C44 0.0187(12) 0.0244(12) 0.0266(12) 0.0138(10) 0.0028(10) 0.0015(10)
C45 0.0247(13) 0.0208(12) 0.0270(12) 0.0100(10) 0.0061(10) 0.0015(10)
C46 0.0264(13) 0.0204(12) 0.0207(12) 0.0109(10) 0.0016(10) -0.0031(10)
C47 0.0248(13) 0.0238(12) 0.0282(13) 0.0131(11) -0.0009(10) 0.0003(10)
C48 0.0260(13) 0.0207(12) 0.0207(12) 0.0085(10) -0.0016(10) -0.0006(10)
C51 0.0275(13) 0.0183(11) 0.0256(12) 0.0107(10) 0.0021(10) 0.0020(10)
C52 0.0267(14) 0.0431(16) 0.0415(16) 0.0284(14) -0.0011(12) 0.0007(12)
C53 0.0377(17) 0.0487(18) 0.0429(17) 0.0289(15) -0.0102(13) -0.0002(14)
C54 0.0529(18) 0.0248(13) 0.0258(13) 0.0127(11) -0.0011(12) 0.0019(12)
C55 0.0472(18) 0.0267(13) 0.0263(13) 0.0081(11) 0.0098(12) -0.0058(12)
C56 0.0307(14) 0.0293(13) 0.0239(13) 0.0081(11) 0.0005(11) -0.0064(11)
C61 0.0309(14) 0.0237(12) 0.0212(12) 0.0136(10) 0.0056(10) 0.0037(10)
C62 0.0356(15) 0.0292(13) 0.0240(12) 0.0128(11) 0.0049(11) -0.0017(11)
C63 0.0534(19) 0.0351(15) 0.0248(13) 0.0123(12) -0.0007(13) -0.0139(14)
C64 0.086(3) 0.0249(14) 0.0208(13) 0.0093(11) 0.0043(15) -0.0031(15)
C65 0.073(2) 0.0323(15) 0.0234(13) 0.0155(12) 0.0133(14) 0.0221(15)
C66 0.0396(16) 0.0332(14) 0.0260(13) 0.0178(12) 0.0072(11) 0.0118(12)
C71 0.0288(14) 0.0163(11) 0.0225(12) 0.0070(10) -0.0002(10) -0.0014(10)
C72 0.0299(14) 0.0254(12) 0.0233(12) 0.0086(10) 0.0006(10) 0.0019(11)
C73 0.0310(15) 0.0357(15) 0.0331(14) 0.0143(12) 0.0072(12) 0.0024(12)
C74 0.0473(18) 0.0353(15) 0.0286(14) 0.0163(12) 0.0092(12) 0.0000(13)
C75 0.0474(18) 0.0346(15) 0.0263(13) 0.0166(12) -0.0037(12) -0.0023(13)
C76 0.0313(14) 0.0260(13) 0.0291(13) 0.0132(11) -0.0044(11) -0.0045(11)
C81 0.0284(14) 0.0250(12) 0.0232(12) 0.0130(10) 0.0020(10) 0.0032(10)
C82 0.0338(16) 0.0251(13) 0.0477(17) 0.0130(13) -0.0039(13) -0.0011(12)
C83 0.0448(19) 0.0276(15) 0.060(2) 0.0113(14) -0.0004(15) 0.0114(14)
C84 0.0333(16) 0.0427(17) 0.0480(17) 0.0208(14) 0.0074(13) 0.0147(14)
C85 0.0253(14) 0.0372(15) 0.0376(15) 0.0201(13) 0.0010(11) 0.0005(11)
C86 0.0278(14) 0.0242(12) 0.0266(13) 0.0120(10) 0.0023(10) 0.0015(10)
O7 0.0234(9) 0.0213(8) 0.0187(8) 0.0048(7) 0.0014(7) 0.0013(7)
C91 0.091(3) 0.080(3) 0.068(3) 0.041(2) 0.009(2) 0.033(3)

loop_
_atom_type_symbol
_atom_type_description
_atom_type_scat_dispersion_real
_atom_type_scat_dispersion_imag
_atom_type_scat_source
C C 0.0181 0.0091 'International Tables Vol C Tables 4.2.6.8 and 6.1.1.4'
H H 0.0000 0.0000 'International Tables Vol C Tables 4.2.6.8 and 6.1.1.4'
N N 0.0311 0.0180 'International Tables Vol C Tables 4.2.6.8 and 6.1.1.4'
O O 0.0492 0.0322 'International Tables Vol C Tables 4.2.6.8 and 6.1.1.4'
S S 0.3331 0.5567 'International Tables Vol C Tables 4.2.6.8 and 6.1.1.4'

loop_
_geom_angle_atom_site_label_1
_geom_angle_atom_site_label_2
_geom_angle_atom_site_label_3
_geom_angle
C9 N1 C10 118.99(19)
C9 N1 H01 120.5
C10 N1 H01 120.5
C7 N2 C8 122.3(2)
C7 N2 H02 118.8
C8 N2 H02 118.8
C19 N3 C20 121.26(19)
C19 N3 H03 119.4
C20 N3 H03 119.4
C18 N4 C17 121.1(2)
C18 N4 H04 119.5
C17 N4 H04 119.5
C6 C1 C2 119.7(2)
C6 C1 C9 122.3(2)
C2 C1 C9 118.0(2)
C3 C2 C1 120.1(2)
C3 C2 H2 119.9
C1 C2 H2 119.9
C2 C3 C4 120.1(2)
C2 C3 H3 120.0
C4 C3 H3 120.0
C3 C4 C5 120.3(2)
C3 C4 H4 119.8
C5 C4 H4 119.8
C4 C5 C6 119.4(2)
C4 C5 C7 119.3(2)
C6 C5 C7 121.3(2)
C1 C6 C5 120.3(2)
C1 C6 H6 119.8
C5 C6 H6 119.8
O2 C7 N2 122.8(2)
O2 C7 C5 120.9(2)
N2 C7 C5 116.3(2)
N2 C8 C11 109.7(2)
N2 C8 H8A 109.7
C11 C8 H8A 109.7
N2 C8 H8B 109.7
C11 C8 H8B 109.7
H8A C8 H8B 108.2
O1 C9 N1 122.0(2)
O1 C9 C1 120.6(2)
N1 C9 C1 117.4(2)
N1 C10 C21 114.8(2)
N1 C10 H10A 108.6
C21 C10 H10A 108.6
N1 C10 H10B 108.6
C21 C10 H10B 108.6
H10A C10 H10B 107.5
C16 C11 C12 118.5(2)
C16 C11 C8 120.6(2)
C12 C11 C8 120.9(2)
C13 C12 C11 120.9(2)
C13 C12 H12 119.6
C11 C12 H12 119.6
C12 C13 C14 120.8(2)
C12 C13 H13 119.6
C14 C13 H13 119.6
C13 C14 C15 118.1(2)
C13 C14 C17 121.7(2)
C15 C14 C17 120.1(2)
C16 C15 C14 121.1(2)
C16 C15 H15 119.4
C14 C15 H15 119.4
C15 C16 C11 120.6(2)
C15 C16 H16 119.7
C11 C16 H16 119.7
N4 C17 C14 114.47(19)
N4 C17 H17A 108.6
C14 C17 H17A 108.6
N4 C17 H17B 108.6
C14 C17 H17B 108.6
H17A C17 H17B 107.6
O4 C18 N4 123.1(2)
O4 C18 C33 120.5(2)
N4 C18 C33 116.36(19)
O3 C19 N3 123.8(2)
O3 C19 C31 120.4(2)
N3 C19 C31 115.72(19)
N3 C20 C24 111.75(19)
N3 C20 H20A 109.3
C24 C20 H20A 109.3
N3 C20 H20B 109.3
C24 C20 H20B 109.3
H20A C20 H20B 107.9
C26 C21 C22 118.6(2)
C26 C21 C10 119.0(2)
C22 C21 C10 122.1(2)
C23 C22 C21 120.6(2)
C23 C22 H22 119.7
C21 C22 H22 119.7
C22 C23 C24 120.4(2)
C22 C23 H23 119.8
C24 C23 H23 119.8
C25 C24 C23 119.0(2)
C25 C24 C20 120.3(2)
C23 C24 C20 120.7(2)
C26 C25 C24 120.4(2)
C26 C25 H25 119.8
C24 C25 H25 119.8
C25 C26 C21 120.9(2)
C25 C26 H26 119.6
C21 C26 H26 119.6
C32 C31 C36 119.9(2)
C32 C31 C19 121.5(2)
C36 C31 C19 118.6(2)
C31 C32 C33 120.2(2)
C31 C32 H32 119.9
C33 C32 H32 119.9
C32 C33 C34 119.2(2)
C32 C33 C18 123.3(2)
C34 C33 C18 117.5(2)
C35 C34 C33 120.5(2)
C35 C34 H34 119.8
C33 C34 H34 119.8
C34 C35 C36 120.1(2)
C34 C35 H35 120.0
C36 C35 H35 120.0
C35 C36 C31 120.0(2)
C35 C36 H36 120.0
C31 C36 H36 120.0
C41 S1 C45 98.66(11)
C42 N5 C43 120.9(2)
C42 N5 H05 119.5
C43 N5 H05 119.5
C46 N6 C47 122.9(2)
C46 N6 H06 118.5
C47 N6 H06 118.5
C42 C41 S1 108.66(16)
C42 C41 H41A 110.0
S1 C41 H41A 110.0
C42 C41 H41B 110.0
S1 C41 H41B 110.0
H41A C41 H41B 108.3
O5 C42 N5 122.4(2)
O5 C42 C41 121.0(2)
N5 C42 C41 116.5(2)
N5 C43 C44 113.59(19)
N5 C43 H43A 108.8
C44 C43 H43A 108.8
N5 C43 H43B 108.8
C44 C43 H43B 108.8
H43A C43 H43B 107.7
C61 C44 C51 110.73(19)
C61 C44 C43 116.0(2)
C51 C44 C43 108.45(19)
C61 C44 H44 107.1
C51 C44 H44 107.1
C43 C44 H44 107.1
C46 C45 S1 113.50(16)
C46 C45 H45A 108.9
S1 C45 H45A 108.9
C46 C45 H45B 108.9
S1 C45 H45B 108.9
H45A C45 H45B 107.7
O6 C46 N6 123.0(2)
O6 C46 C45 121.0(2)
N6 C46 C45 116.0(2)
N6 C47 C48 111.6(2)
N6 C47 H47A 109.3
C48 C47 H47A 109.3
N6 C47 H47B 109.3
C48 C47 H47B 109.3
H47A C47 H47B 108.0
C81 C48 C71 113.35(19)
C81 C48 C47 111.5(2)
C71 C48 C47 111.71(19)
C81 C48 H48 106.6
C71 C48 H48 106.6
C47 C48 H48 106.6
C52 C51 C56 118.3(2)
C52 C51 C44 120.2(2)
C56 C51 C44 121.5(2)
C51 C52 C53 120.8(3)
C51 C52 H52 119.6
C53 C52 H52 119.6
C54 C53 C52 120.8(3)
C54 C53 H53 119.6
C52 C53 H53 119.6
C53 C54 C55 118.8(3)
C53 C54 H54 120.6
C55 C54 H54 120.6
C54 C55 C56 120.8(3)
C54 C55 H55 119.6
C56 C55 H55 119.6
C55 C56 C51 120.5(3)
C55 C56 H56 119.8
C51 C56 H56 119.8
C62 C61 C66 118.0(2)
C62 C61 C44 123.4(2)
C66 C61 C44 118.4(2)
C61 C62 C63 120.7(3)
C61 C62 H62 119.6
C63 C62 H62 119.6
C64 C63 C62 120.4(3)
C64 C63 H63 119.8
C62 C63 H63 119.8
C65 C64 C63 119.7(3)
C65 C64 H64 120.2
C63 C64 H64 120.2
C64 C65 C66 119.8(3)
C64 C65 H65 120.1
C66 C65 H65 120.1
C65 C66 C61 121.3(3)
C65 C66 H66 119.3
C61 C66 H66 119.3
C76 C71 C72 118.1(2)
C76 C71 C48 121.7(2)
C72 C71 C48 120.2(2)
C73 C72 C71 121.0(2)
C73 C72 H72 119.5
C71 C72 H72 119.5
C74 C73 C72 120.0(3)
C74 C73 H73 120.0
C72 C73 H73 120.0
C75 C74 C73 119.6(3)
C75 C74 H74 120.2
C73 C74 H74 120.2
C74 C75 C76 120.4(3)
C74 C75 H75 119.8
C76 C75 H75 119.8
C75 C76 C71 120.9(3)
C75 C76 H76 119.6
C71 C76 H76 119.6
C82 C81 C86 117.8(2)
C82 C81 C48 118.9(2)
C86 C81 C48 123.3(2)
C81 C82 C83 120.9(3)
C81 C82 H82 119.6
C83 C82 H82 119.6
C84 C83 C82 120.6(3)
C84 C83 H83 119.7
C82 C83 H83 119.7
C83 C84 C85 119.3(3)
C83 C84 H84 120.3
C85 C84 H84 120.3
C84 C85 C86 120.3(3)
C84 C85 H85 119.8
C86 C85 H85 119.8
C81 C86 C85 121.0(2)
C81 C86 H86 119.5
C85 C86 H86 119.5
H98 O7 H99 105(2)
C90' C91 C90 26.4(5)
N7 C90 C91 179.3(12)
N7' C90' C91 168.5(13)

loop_
_geom_bond_atom_site_label_1
_geom_bond_atom_site_label_2
_geom_bond_distance
N1 C9 1.342(3)
N1 C10 1.467(3)
N1 H01 0.8800
N2 C7 1.338(3)
N2 C8 1.466(3)
N2 H02 0.8800
N3 C19 1.334(3)
N3 C20 1.463(3)
N3 H03 0.8800
N4 C18 1.352(3)
N4 C17 1.462(3)
N4 H04 0.8800
O1 C9 1.241(3)
O2 C7 1.239(3)
O3 C19 1.236(3)
O4 C18 1.225(3)
C1 C6 1.391(3)
C1 C2 1.393(3)
C1 C9 1.496(3)
C2 C3 1.385(3)
C2 H2 0.9500
C3 C4 1.387(4)
C3 H3 0.9500
C4 C5 1.393(3)
C4 H4 0.9500
C5 C6 1.394(3)
C5 C7 1.500(3)
C6 H6 0.9500
C8 C11 1.511(4)
C8 H8A 0.9900
C8 H8B 0.9900
C10 C21 1.508(3)
C10 H10A 0.9900
C10 H10B 0.9900
C11 C16 1.387(4)
C11 C12 1.387(4)
C12 C13 1.386(4)
C12 H12 0.9500
C13 C14 1.388(3)
C13 H13 0.9500
C14 C15 1.389(3)
C14 C17 1.511(3)
C15 C16 1.384(4)
C15 H15 0.9500
C16 H16 0.9500
C17 H17A 0.9900
C17 H17B 0.9900
C18 C33 1.501(3)
C19 C31 1.501(3)
C20 C24 1.508(3)
C20 H20A 0.9900
C20 H20B 0.9900
C21 C26 1.387(3)
C21 C22 1.392(4)
C22 C23 1.386(3)
C22 H22 0.9500
C23 C24 1.392(3)
C23 H23 0.9500
C24 C25 1.386(3)
C25 C26 1.384(3)
C25 H25 0.9500
C26 H26 0.9500
C31 C32 1.392(3)
C31 C36 1.392(3)
C32 C33 1.393(3)
C32 H32 0.9500
C33 C34 1.398(3)
C34 C35 1.384(3)
C34 H34 0.9500
C35 C36 1.386(3)
C35 H35 0.9500
C36 H36 0.9500
S1 C41 1.811(2)
S1 C45 1.813(2)
N5 C42 1.321(3)
N5 C43 1.457(3)
N5 H05 0.8800
N6 C46 1.336(3)
N6 C47 1.453(3)
N6 H06 0.8800
O5 C42 1.245(3)
O6 C46 1.231(3)
C41 C42 1.511(3)
C41 H41A 0.9900
C41 H41B 0.9900
C43 C44 1.537(3)
C43 H43A 0.9900
C43 H43B 0.9900
C44 C61 1.521(3)
C44 C51 1.525(3)
C44 H44 1.0000
C45 C46 1.516(3)
C45 H45A 0.9900
C45 H45B 0.9900
C47 C48 1.537(3)
C47 H47A 0.9900
C47 H47B 0.9900
C48 C81 1.524(3)
C48 C71 1.532(3)
C48 H48 1.0000
C51 C52 1.384(4)
C51 C56 1.391(4)
C52 C53 1.387(4)
C52 H52 0.9500
C53 C54 1.372(4)
C53 H53 0.9500
C54 C55 1.382(4)
C54 H54 0.9500
C55 C56 1.387(4)
C55 H55 0.9500
C56 H56 0.9500
C61 C62 1.389(4)
C61 C66 1.398(4)
C62 C63 1.391(4)
C62 H62 0.9500
C63 C64 1.383(5)
C63 H63 0.9500
C64 C65 1.382(5)
C64 H64 0.9500
C65 C66 1.387(4)
C65 H65 0.9500
C66 H66 0.9500
C71 C76 1.392(3)
C71 C72 1.394(4)
C72 C73 1.390(4)
C72 H72 0.9500
C73 C74 1.387(4)
C73 H73 0.9500
C74 C75 1.378(4)
C74 H74 0.9500
C75 C76 1.391(4)
C75 H75 0.9500
C76 H76 0.9500
C81 C82 1.389(4)
C81 C86 1.390(4)
C82 C83 1.390(4)
C82 H82 0.9500
C83 C84 1.375(5)
C83 H83 0.9500
C84 C85 1.376(4)
C84 H84 0.9500
C85 C86 1.392(4)
C85 H85 0.9500
C86 H86 0.9500
O7 H98 0.834(10)
O7 H99 0.833(10)
C91 C90' 1.413(11)
C91 C90 1.524(10)
N7 C90 1.154(10)
N7' C90' 1.175(13)

loop_
_geom_hbond_atom_site_label_D
_geom_hbond_atom_site_label_H
_geom_hbond_atom_site_label_A
_geom_hbond_distance_DH
_geom_hbond_distance_HA
_geom_hbond_distance_DA
_geom_hbond_angle_DHA
_geom_hbond_site_symmetry_A
N1 H01 O5 0.88 2.20 3.083(3) 176.8 .
N2 H02 O5 0.88 2.10 2.976(3) 177.5 .
N3 H03 O6 0.88 2.10 2.905(3) 152.6 .
N4 H04 O7 0.88 2.27 3.080(3) 153.5 2_766
N5 H05 O7 0.88 1.96 2.822(3) 165.3 2_766
N6 H06 O2 0.88 2.02 2.881(3) 164.6 2_655
O7 H98 O1 0.834(10) 1.948(11) 2.766(2) 167(3) 2_666
O7 H99 O3 0.833(10) 1.927(10) 2.760(2) 179(3) .
C6 H6 O5 0.95 2.30 2.969(3) 126.9 .
O7 H98 C10 0.834(10) 2.88(3) 3.359(3) 118(2) 2_666
